data_7209725
loop_
_publ_author_name
'Li, Xinfa'
'Zhao, Huajun'
'Zeng, Qihua'

_publ_section_title
;
 Chirality and absolute helicity in a pair of enantiomeric amino acid
 derivatives and their complexes: structures, chiroptical, and
 photoluminescent properties
;
_journal_issue 18
_journal_name_full CrystEngComm
_journal_page_first 3593
_journal_paper_doi 10.1039/c3ce27028a
_journal_volume 15
_journal_year 2013
_chemical_absolute_configuration syn
_chemical_formula_moiety 'C11 H13 N O4 '
_chemical_formula_sum 'C11 H13 N O4'
_chemical_formula_weight 223.22
_chemical_name_systematic
;
?
;
_space_group_IT_number 4
_symmetry_cell_setting monoclinic
_symmetry_space_group_name_Hall 'P 2yb'
_symmetry_space_group_name_H-M 'P 1 21 1'
_atom_sites_solution_hydrogens geom
_atom_sites_solution_primary direct
_atom_sites_solution_secondary difmap
_audit_creation_method SHELXL-97
_cell_angle_alpha 90.00
_cell_angle_beta 99.790(7)
_cell_angle_gamma 90.00
_cell_formula_units_Z 2
_cell_length_a 7.3335(6)
_cell_length_b 5.8827(4)
_cell_length_c 12.8465(9)
_cell_measurement_reflns_used 1198
_cell_measurement_temperature 293(2)
_cell_measurement_theta_max 27.4586
_cell_measurement_theta_min 2.8129
_cell_volume 546.14(7)
_computing_cell_refinement
;
CrysAlisPro, Agilent Technologies,
Version 1.171.34.49 (release 20-01-2011 CrysAlis171 .NET)
(compiled Jan 20 2011,15:58:25)
;
_computing_data_collection
;
CrysAlisPro, Agilent Technologies,
Version 1.171.34.49 (release 20-01-2011 CrysAlis171 .NET)
(compiled Jan 20 2011,15:58:25)
;
_computing_data_reduction
;
CrysAlisPro, Agilent Technologies,
Version 1.171.34.49 (release 20-01-2011 CrysAlis171 .NET)
(compiled Jan 20 2011,15:58:25)
;
_computing_molecular_graphics 'Bruker SHELXTL'
_computing_publication_material 'Bruker SHELXTL'
_computing_structure_refinement 'SHELXL-97 (Sheldrick, 1997)'
_computing_structure_solution 'SHELXS-97 (Sheldrick, 1990)'
_diffrn_ambient_temperature 293(2)
_diffrn_detector_area_resol_mean 16.2083
_diffrn_measured_fraction_theta_full 0.987
_diffrn_measured_fraction_theta_max 0.987
_diffrn_measurement_device_type 'Xcalibur, Eos'
_diffrn_measurement_method '\w scans'
_diffrn_radiation_monochromator graphite
_diffrn_radiation_source 'fine-focus sealed tube'
_diffrn_radiation_type MoK\a
_diffrn_radiation_wavelength 0.71073
_diffrn_reflns_av_R_equivalents 0.0180
_diffrn_reflns_av_sigmaI/netI 0.0490
_diffrn_reflns_limit_h_max 8
_diffrn_reflns_limit_h_min -7
_diffrn_reflns_limit_k_max 6
_diffrn_reflns_limit_k_min -5
_diffrn_reflns_limit_l_max 14
_diffrn_reflns_limit_l_min -15
_diffrn_reflns_number 2345
_diffrn_reflns_theta_full 25.00
_diffrn_reflns_theta_max 25.00
_diffrn_reflns_theta_min 2.82
_diffrn_standards_interval_count none
_diffrn_standards_interval_time none
_exptl_absorpt_coefficient_mu 0.104
_exptl_absorpt_correction_T_max 0.9897
_exptl_absorpt_correction_T_min 0.9596
_exptl_absorpt_correction_type multi-scan
_exptl_absorpt_process_details
;
CrysAlisPro, Agilent Technologies,
Version 1.171.34.49.
Empirical absorption correction using spherical harmonics,
implemented in SCALE3 ABSPACK scaling algorithm.
;
_exptl_crystal_colour colorless
_exptl_crystal_density_diffrn 1.357
_exptl_crystal_density_method 'not measured'
_exptl_crystal_description plate
_exptl_crystal_F_000 236
_exptl_crystal_size_max 0.40
_exptl_crystal_size_mid 0.10
_exptl_crystal_size_min 0.10
_refine_diff_density_max 0.120
_refine_diff_density_min -0.147
_refine_diff_density_rms 0.032
_refine_ls_abs_structure_details 'Flack H D (1983), Acta Cryst. A39, 876-881'
_refine_ls_abs_structure_Flack 0.4(14)
_refine_ls_extinction_method none
_refine_ls_goodness_of_fit_ref 1.012
_refine_ls_hydrogen_treatment constr
_refine_ls_matrix_type full
_refine_ls_number_parameters 146
_refine_ls_number_reflns 1533
_refine_ls_number_restraints 1
_refine_ls_restrained_S_all 1.011
_refine_ls_R_factor_all 0.0508
_refine_ls_R_factor_gt 0.0337
_refine_ls_shift/su_max 0.000
_refine_ls_shift/su_mean 0.000
_refine_ls_structure_factor_coef Fsqd
_refine_ls_weighting_details 'calc w=1/[\s^2^(Fo^2^)+(0.0230P)^2^+0.0000P] where P=(Fo^2^+2Fc^2^)/3'
_refine_ls_weighting_scheme calc
_refine_ls_wR_factor_gt 0.0585
_refine_ls_wR_factor_ref 0.0606
_reflns_number_gt 1153
_reflns_number_total 1533
_reflns_threshold_expression >2sigma(I)
_cod_data_source_file c3ce27028a.txt
_cod_data_source_block 1L
_cod_original_sg_symbol_H-M P2(1)
_cod_database_code 7209725

loop_
_symmetry_equiv_pos_as_xyz
'x, y, z'
'-x, y+1/2, -z'

loop_
_atom_site_label
_atom_site_type_symbol
_atom_site_fract_x
_atom_site_fract_y
_atom_site_fract_z
_atom_site_U_iso_or_equiv
_atom_site_adp_type
_atom_site_occupancy
_atom_site_symmetry_multiplicity
_atom_site_calc_flag
_atom_site_refinement_flags
O1 O 0.4448(3) 0.7885(3) 1.18122(15) 0.0640(6) Uani 1 1 d .
H1A H 0.5175 0.8326 1.2329 0.096 Uiso 1 1 calc R
O2 O 0.3415(3) 1.1399(3) 1.18019(14) 0.0650(7) Uani 1 1 d .
O3 O 0.3117(3) 1.3705(3) 0.65172(13) 0.0419(5) Uani 1 1 d .
O4 O 0.0456(2) 1.2182(3) 0.57245(13) 0.0480(5) Uani 1 1 d .
N1 N 0.1436(3) 0.7916(3) 0.63157(14) 0.0314(5) Uani 1 1 d .
H1B H 0.1996 0.6550 0.6386 0.038 Uiso 1 1 calc R
H1C H 0.0830 0.8016 0.5646 0.038 Uiso 1 1 calc R
C1 C 0.3515(3) 0.9623(5) 1.1357(2) 0.0378(7) Uani 1 1 d .
C2 C 0.2619(3) 0.9159(4) 1.02586(19) 0.0295(6) Uani 1 1 d .
C3 C 0.1521(3) 1.0806(4) 0.96953(19) 0.0348(7) Uani 1 1 d .
H3A H 0.1345 1.2189 1.0015 0.042 Uiso 1 1 calc R
C4 C 0.0686(3) 1.0425(4) 0.8668(2) 0.0372(7) Uani 1 1 d .
H4A H -0.0040 1.1556 0.8300 0.045 Uiso 1 1 calc R
C5 C 0.0913(3) 0.8377(4) 0.81778(18) 0.0309(7) Uani 1 1 d .
C6 C 0.1999(3) 0.6704(5) 0.87415(18) 0.0359(6) Uani 1 1 d .
H6A H 0.2161 0.5315 0.8423 0.043 Uiso 1 1 calc R
C7 C 0.2839(3) 0.7094(5) 0.97756(18) 0.0357(6) Uani 1 1 d .
H7A H 0.3558 0.5962 1.0149 0.043 Uiso 1 1 calc R
C8 C 0.0028(3) 0.7983(5) 0.70409(18) 0.0385(7) Uani 1 1 d .
H8A H -0.0644 0.6557 0.6989 0.046 Uiso 1 1 calc R
H8B H -0.0854 0.9190 0.6817 0.046 Uiso 1 1 calc R
C9 C 0.2067(4) 1.2052(5) 0.62104(17) 0.0305(6) Uani 1 1 d .
C10 C 0.2901(3) 0.9705(4) 0.64736(18) 0.0279(6) Uani 1 1 d .
H10A H 0.3510 0.9688 0.7214 0.034 Uiso 1 1 calc R
C11 C 0.4325(4) 0.9158(4) 0.5776(2) 0.0545(9) Uani 1 1 d .
H11A H 0.4844 0.7682 0.5956 0.082 Uiso 1 1 calc R
H11B H 0.5291 1.0278 0.5884 0.082 Uiso 1 1 calc R
H11C H 0.3739 0.9167 0.5048 0.082 Uiso 1 1 calc R

loop_
_atom_site_aniso_label
_atom_site_aniso_U_11
_atom_site_aniso_U_22
_atom_site_aniso_U_33
_atom_site_aniso_U_23
_atom_site_aniso_U_13
_atom_site_aniso_U_12
O1 0.0873(16) 0.0389(12) 0.0502(13) -0.0011(11) -0.0327(11) 0.0029(13)
O2 0.0753(14) 0.0623(17) 0.0507(13) -0.0216(13) -0.0087(11) 0.0299(14)
O3 0.0552(12) 0.0201(10) 0.0444(12) -0.0044(9) -0.0089(9) -0.0035(10)
O4 0.0566(11) 0.0340(13) 0.0441(10) 0.0079(9) -0.0179(9) 0.0020(11)
N1 0.0470(12) 0.0209(12) 0.0228(11) -0.0014(9) -0.0042(9) 0.0037(11)
C1 0.0352(16) 0.0418(18) 0.0356(17) -0.0030(17) 0.0039(13) 0.0020(17)
C2 0.0286(14) 0.0277(18) 0.0328(14) -0.0003(13) 0.0070(12) 0.0010(14)
C3 0.0389(16) 0.0274(16) 0.0396(17) -0.0019(13) 0.0108(14) 0.0069(14)
C4 0.0387(17) 0.0358(18) 0.0364(17) 0.0071(13) 0.0043(13) 0.0111(14)
C5 0.0293(15) 0.0357(17) 0.0288(15) 0.0061(14) 0.0075(12) -0.0039(14)
C6 0.0409(14) 0.0275(16) 0.0396(15) -0.0010(14) 0.0076(12) 0.0041(15)
C7 0.0368(15) 0.0343(18) 0.0352(15) 0.0066(15) 0.0035(12) 0.0059(15)
C8 0.0345(15) 0.0402(17) 0.0392(16) 0.0038(13) 0.0022(13) -0.0045(14)
C9 0.0473(16) 0.0243(16) 0.0177(12) 0.0045(12) -0.0001(11) 0.0063(17)
C10 0.0343(14) 0.0199(14) 0.0282(14) -0.0024(12) 0.0012(12) 0.0000(14)
C11 0.072(2) 0.036(2) 0.063(2) 0.0044(15) 0.0319(18) 0.0042(17)

loop_
_atom_type_symbol
_atom_type_description
_atom_type_scat_dispersion_real
_atom_type_scat_dispersion_imag
_atom_type_scat_source
C C 0.0033 0.0016 'International Tables Vol C Tables 4.2.6.8 and 6.1.1.4'
H H 0.0000 0.0000 'International Tables Vol C Tables 4.2.6.8 and 6.1.1.4'
N N 0.0061 0.0033 'International Tables Vol C Tables 4.2.6.8 and 6.1.1.4'
O O 0.0106 0.0060 'International Tables Vol C Tables 4.2.6.8 and 6.1.1.4'

loop_
_geom_angle_atom_site_label_1
_geom_angle_atom_site_label_2
_geom_angle_atom_site_label_3
_geom_angle
C1 O1 H1A 109.5
C10 N1 C8 116.82(18)
C10 N1 H1B 108.1
C8 N1 H1B 108.1
C10 N1 H1C 108.1
C8 N1 H1C 108.1
H1B N1 H1C 107.3
O2 C1 O1 122.4(3)
O2 C1 C2 124.3(3)
O1 C1 C2 113.3(3)
C3 C2 C7 118.8(2)
C3 C2 C1 119.7(2)
C7 C2 C1 121.5(2)
C4 C3 C2 120.8(2)
C4 C3 H3A 119.6
C2 C3 H3A 119.6
C3 C4 C5 120.7(2)
C3 C4 H4A 119.6
C5 C4 H4A 119.6
C4 C5 C6 118.9(2)
C4 C5 C8 120.6(2)
C6 C5 C8 120.6(2)
C7 C6 C5 120.3(3)
C7 C6 H6A 119.9
C5 C6 H6A 119.9
C6 C7 C2 120.5(2)
C6 C7 H7A 119.7
C2 C7 H7A 119.7
N1 C8 C5 112.02(19)
N1 C8 H8A 109.2
C5 C8 H8A 109.2
N1 C8 H8B 109.2
C5 C8 H8B 109.2
H8A C8 H8B 107.9
O4 C9 O3 126.0(3)
O4 C9 C10 118.6(2)
O3 C9 C10 115.4(2)
N1 C10 C11 108.73(19)
N1 C10 C9 110.86(19)
C11 C10 C9 110.52(19)
N1 C10 H10A 108.9
C11 C10 H10A 108.9
C9 C10 H10A 108.9
C10 C11 H11A 109.5
C10 C11 H11B 109.5
H11A C11 H11B 109.5
C10 C11 H11C 109.5
H11A C11 H11C 109.5
H11B C11 H11C 109.5

loop_
_geom_bond_atom_site_label_1
_geom_bond_atom_site_label_2
_geom_bond_distance
O1 C1 1.311(3)
O1 H1A 0.8200
O2 C1 1.199(3)
O3 C9 1.262(3)
O4 C9 1.241(3)
N1 C10 1.492(3)
N1 C8 1.504(3)
N1 H1B 0.9000
N1 H1C 0.9000
C1 C2 1.477(3)
C2 C3 1.383(3)
C2 C7 1.386(3)
C3 C4 1.375(3)
C3 H3A 0.9300
C4 C5 1.382(3)
C4 H4A 0.9300
C5 C6 1.390(3)
C5 C8 1.512(3)
C6 C7 1.385(3)
C6 H6A 0.9300
C7 H7A 0.9300
C8 H8A 0.9700
C8 H8B 0.9700
C9 C10 1.524(3)
C10 C11 1.522(3)
C10 H10A 0.9800
C11 H11A 0.9600
C11 H11B 0.9600
C11 H11C 0.9600

loop_
_geom_hbond_atom_site_label_D
_geom_hbond_atom_site_label_H
_geom_hbond_atom_site_label_A
_geom_hbond_distance_DH
_geom_hbond_distance_HA
_geom_hbond_distance_DA
_geom_hbond_angle_DHA
_geom_hbond_site_symmetry_A
O1 H1A O3 0.82 1.78 2.593(2) 168.6 2_647
N1 H1B O3 0.90 1.86 2.759(3) 179.0 1_545
N1 H1C O4 0.90 1.92 2.783(3) 161.4 2_546

loop_
_geom_torsion_atom_site_label_1
_geom_torsion_atom_site_label_2
_geom_torsion_atom_site_label_3
_geom_torsion_atom_site_label_4
_geom_torsion
O2 C1 C2 C3 -2.7(4)
O1 C1 C2 C3 177.2(2)
O2 C1 C2 C7 177.7(3)
O1 C1 C2 C7 -2.3(3)
C7 C2 C3 C4 -1.1(3)
C1 C2 C3 C4 179.4(2)
C2 C3 C4 C5 0.5(3)
C3 C4 C5 C6 0.2(3)
C3 C4 C5 C8 -178.6(2)
C4 C5 C6 C7 -0.2(3)
C8 C5 C6 C7 178.6(2)
C5 C6 C7 C2 -0.4(3)
C3 C2 C7 C6 1.0(3)
C1 C2 C7 C6 -179.4(2)
C10 N1 C8 C5 -44.6(3)
C4 C5 C8 N1 109.3(3)
C6 C5 C8 N1 -69.5(3)
C8 N1 C10 C11 172.3(2)
C8 N1 C10 C9 -66.0(2)
O4 C9 C10 N1 -13.7(3)
O3 C9 C10 N1 166.3(2)
O4 C9 C10 C11 106.9(2)
O3 C9 C10 C11 -73.0(3)
